data_4088534
loop_
_publ_author_name
'Chen, Zhou'
'Allen, Kate E.'
'White, Peter S.'
'Daugulis, Olafs'
'Brookhart, Maurice'

_publ_section_title
;
 Synthesis of Branched Polyethylene with &#x201C;Half-Sandwich&#x201D;
 Pyridine-Imine Nickel Complexes
;
_journal_issue 11
_journal_name_full Organometallics
_journal_page_first 1756
_journal_paper_doi 10.1021/acs.organomet.6b00165
_journal_volume 35
_journal_year 2016
_chemical_formula_moiety 'C50 H44 Br4 N4 Ni2, 2(C3 H6 O)'
_chemical_formula_sum 'C56 H56 Br4 N4 Ni2 O2'
_chemical_formula_weight 1254.10
_space_group_crystal_system triclinic
_space_group_IT_number 2
_space_group_name_Hall '-P 1'
_space_group_name_H-M_alt 'P -1'
_atom_sites_solution_hydrogens geom
_atom_sites_solution_primary iterative
_audit_creation_date 2015-09-14
_audit_creation_method
;
Olex2 1.2
(compiled 2015.01.26 svn.r3150 for OlexSys, GUI svn.r4998)
;
_cell_angle_alpha 96.9349(16)
_cell_angle_beta 97.0991(17)
_cell_angle_gamma 107.7220(16)
_cell_formula_units_Z 1
_cell_length_a 9.5363(4)
_cell_length_b 10.2016(4)
_cell_length_c 14.0506(6)
_cell_measurement_reflns_used 9842
_cell_measurement_temperature 100
_cell_measurement_theta_max 70.03
_cell_measurement_theta_min 3.22
_cell_volume 1273.81(9)
_computing_cell_refinement 'SAINT v8.34A (Bruker, 2013)'
_computing_data_reduction 'SAINT v8.34A (Bruker, 2013)'
_computing_molecular_graphics 'Olex2 (Dolomanov et al., 2009)'
_computing_publication_material 'Olex2 (Dolomanov et al., 2009)'
_computing_structure_refinement 'XL (Sheldrick, 2008)'
_computing_structure_solution 'olex2.solve (Bourhis et al., 2015)'
_diffrn_ambient_temperature 100
_diffrn_measured_fraction_theta_full 0.975
_diffrn_measured_fraction_theta_max 0.972
_diffrn_measurement_device_type 'Bruker APEX-II CCD'
_diffrn_measurement_method '\f and \w scans'
_diffrn_radiation_type CuK\a
_diffrn_radiation_wavelength 1.54178
_diffrn_reflns_av_R_equivalents 0.0263
_diffrn_reflns_av_unetI/netI 0.0174
_diffrn_reflns_Laue_measured_fraction_full 0.975
_diffrn_reflns_Laue_measured_fraction_max 0.972
_diffrn_reflns_limit_h_max 11
_diffrn_reflns_limit_h_min -11
_diffrn_reflns_limit_k_max 12
_diffrn_reflns_limit_k_min -11
_diffrn_reflns_limit_l_max 17
_diffrn_reflns_limit_l_min -17
_diffrn_reflns_number 24149
_diffrn_reflns_point_group_measured_fraction_full 0.975
_diffrn_reflns_point_group_measured_fraction_max 0.972
_diffrn_reflns_theta_full 67.679
_diffrn_reflns_theta_max 70.061
_diffrn_reflns_theta_min 3.215
_diffrn_standards_number 0
_exptl_absorpt_coefficient_mu 4.953
_exptl_absorpt_correction_T_max 0.7505
_exptl_absorpt_correction_T_min 0.5742
_exptl_absorpt_correction_type numerical
_exptl_absorpt_process_details
;
SADABS-2014/5 (Bruker,2014/5) was used for absorption correction.
wR2(int) was 0.0470 before and 0.0383 after correction.
The Ratio of minimum to maximum transmission is 0.7651.
The \l/2 correction factor is 0.00150.
;
_exptl_crystal_colour 'clear yellow'
_exptl_crystal_colour_lustre clear
_exptl_crystal_colour_primary yellow
_exptl_crystal_density_diffrn 1.635
_exptl_crystal_description block
_exptl_crystal_F_000 632
_exptl_crystal_size_max 0.165
_exptl_crystal_size_mid 0.123
_exptl_crystal_size_min 0.085
_refine_diff_density_max 0.484
_refine_diff_density_min -0.345
_refine_diff_density_rms 0.072
_refine_ls_extinction_method none
_refine_ls_goodness_of_fit_ref 1.082
_refine_ls_hydrogen_treatment constr
_refine_ls_matrix_type full
_refine_ls_number_parameters 312
_refine_ls_number_reflns 4712
_refine_ls_number_restraints 0
_refine_ls_restrained_S_all 1.082
_refine_ls_R_factor_all 0.0268
_refine_ls_R_factor_gt 0.0254
_refine_ls_shift/su_max 0.001
_refine_ls_shift/su_mean 0.000
_refine_ls_structure_factor_coef Fsqd
_refine_ls_weighting_details 'w=1/[\s^2^(Fo^2^)+(0.0375P)^2^+0.8683P] where P=(Fo^2^+2Fc^2^)/3'
_refine_ls_weighting_scheme calc
_refine_ls_wR_factor_gt 0.0640
_refine_ls_wR_factor_ref 0.0648
_reflns_Friedel_coverage 0.000
_reflns_number_gt 4478
_reflns_number_total 4712
_reflns_threshold_expression 'I > 2\s(I)'
_cod_data_source_file om6b00165_si_001.cif
_cod_data_source_block x1509004
_cod_database_code 4088534
_shelx_space_group_comment
;
The symmetry employed for this shelxl refinement is uniquely defined
by the following loop, which should always be used as a source of
symmetry information in preference to the above space-group names.
They are only intended as comments.
;
_shelx_estimated_absorpt_t_max 0.678
_shelx_estimated_absorpt_t_min 0.495
_olex2_refinement_description
;
1. Fixed Uiso
 At 1.2 times of:
  All C(H) groups
 At 1.5 times of:
  All C(H,H,H) groups
2.a Aromatic/amide H refined with riding coordinates:
 C5(H5), C6(H6), C7(H7), C8(H8), C14(H14), C15(H15), C16(H16), C18(H18),
 C19(H19), C20(H20), C23(H23), C26(H26), C29(H29)
2.b Idealised Me refined as rotating group:
 C11(H11A,H11B,H11C), C25(H25A,H25B,H25C), C28(H28A,H28B,H28C), C33(H33A,H33B,
 H33C), C34(H34A,H34B,H34C)
;
_shelx_shelxl_version_number 2014/7
_olex2_submission_special_instructions 'No special instructions were received'

loop_
_space_group_symop_operation_xyz
'x, y, z'
'-x, -y, -z'

loop_
_atom_site_label
_atom_site_type_symbol
_atom_site_fract_x
_atom_site_fract_y
_atom_site_fract_z
_atom_site_U_iso_or_equiv
_atom_site_adp_type
_atom_site_occupancy
_atom_site_site_symmetry_order
_atom_site_calc_flag
_atom_site_refinement_flags_posn
Ni1 Ni 0.47232(4) 0.88945(3) 0.59252(2) 0.01294(9) Uani 1 1 d .
Br2 Br 0.45986(2) 1.12661(2) 0.57355(2) 0.01894(7) Uani 1 1 d .
Br3 Br 0.21126(2) 0.74208(2) 0.55250(2) 0.02013(7) Uani 1 1 d .
N4 N 0.54695(17) 0.73273(17) 0.63284(12) 0.0136(3) Uani 1 1 d .
C5 C 0.6039(2) 0.6501(2) 0.58011(14) 0.0162(4) Uani 1 1 d .
H5 H 0.6260 0.6705 0.5184 0.019 Uiso 1 1 calc R
C6 C 0.6323(2) 0.5348(2) 0.61197(15) 0.0187(4) Uani 1 1 d .
H6 H 0.6760 0.4796 0.5738 0.022 Uiso 1 1 calc R
C7 C 0.5955(2) 0.5028(2) 0.70035(15) 0.0199(4) Uani 1 1 d .
H7 H 0.6096 0.4228 0.7228 0.024 Uiso 1 1 calc R
C8 C 0.5372(2) 0.5892(2) 0.75611(15) 0.0181(4) Uani 1 1 d .
H8 H 0.5109 0.5687 0.8170 0.022 Uiso 1 1 calc R
C9 C 0.5183(2) 0.7056(2) 0.72153(14) 0.0146(4) Uani 1 1 d .
C10 C 0.4733(2) 0.8126(2) 0.78009(14) 0.0144(4) Uani 1 1 d .
C11 C 0.4422(2) 0.7936(2) 0.88027(15) 0.0206(4) Uani 1 1 d .
H11A H 0.4221 0.8758 0.9113 0.031 Uiso 1 1 calc GR
H11B H 0.5291 0.7820 0.9190 0.031 Uiso 1 1 calc GR
H11C H 0.3550 0.7105 0.8761 0.031 Uiso 1 1 calc GR
N12 N 0.47151(17) 0.91870(16) 0.74017(11) 0.0127(3) Uani 1 1 d .
C13 C 0.4387(2) 1.0337(2) 0.79078(13) 0.0137(4) Uani 1 1 d .
C14 C 0.2921(2) 1.0260(2) 0.78345(15) 0.0189(4) Uani 1 1 d .
H14 H 0.2166 0.9433 0.7499 0.023 Uiso 1 1 calc R
C15 C 0.2513(2) 1.1389(2) 0.82491(15) 0.0210(4) Uani 1 1 d .
H15 H 0.1489 1.1320 0.8197 0.025 Uiso 1 1 calc R
C16 C 0.3599(2) 1.2587(2) 0.87277(15) 0.0192(4) Uani 1 1 d .
H16 H 0.3323 1.3353 0.8998 0.023 Uiso 1 1 calc R
C17 C 0.5130(2) 1.2698(2) 0.88251(13) 0.0145(4) Uani 1 1 d .
C18 C 0.6239(2) 1.3938(2) 0.93431(14) 0.0171(4) Uani 1 1 d .
H18 H 0.5944 1.4688 0.9619 0.021 Uiso 1 1 calc R
C19 C 0.7716(2) 1.4071(2) 0.94507(15) 0.0186(4) Uani 1 1 d .
H19 H 0.8442 1.4904 0.9803 0.022 Uiso 1 1 calc R
C20 C 0.8160(2) 1.2965(2) 0.90373(15) 0.0181(4) Uani 1 1 d .
H20 H 0.9194 1.3070 0.9108 0.022 Uiso 1 1 calc R
C21 C 0.7134(2) 1.1733(2) 0.85325(14) 0.0145(4) Uani 1 1 d .
C22 C 0.7768(2) 1.0633(2) 0.81634(14) 0.0150(4) Uani 1 1 d .
C23 C 0.8104(2) 0.9766(2) 0.87874(15) 0.0169(4) Uani 1 1 d .
H23 H 0.7898 0.9862 0.9432 0.020 Uiso 1 1 calc R
C24 C 0.8740(2) 0.8757(2) 0.84771(16) 0.0189(4) Uani 1 1 d .
C25 C 0.9047(3) 0.7788(2) 0.91429(17) 0.0268(5) Uani 1 1 d .
H25A H 0.9045 0.8175 0.9816 0.040 Uiso 1 1 calc GR
H25B H 1.0024 0.7685 0.9089 0.040 Uiso 1 1 calc GR
H25C H 0.8270 0.6873 0.8957 0.040 Uiso 1 1 calc GR
C26 C 0.9069(2) 0.8659(2) 0.75404(16) 0.0190(4) Uani 1 1 d .
H26 H 0.9489 0.7968 0.7321 0.023 Uiso 1 1 calc R
C27 C 0.8799(2) 0.9549(2) 0.69148(15) 0.0183(4) Uani 1 1 d .
C28 C 0.9260(3) 0.9501(2) 0.59318(17) 0.0259(5) Uani 1 1 d .
H28A H 0.8694 0.9936 0.5516 0.039 Uiso 1 1 calc GR
H28B H 0.9057 0.8527 0.5635 0.039 Uiso 1 1 calc GR
H28C H 1.0330 1.0007 0.6001 0.039 Uiso 1 1 calc GR
C29 C 0.8122(2) 1.0526(2) 0.72311(15) 0.0161(4) Uani 1 1 d .
H29 H 0.7903 1.1121 0.6806 0.019 Uiso 1 1 calc R
C30 C 0.5570(2) 1.1563(2) 0.84101(13) 0.0136(4) Uani 1 1 d .
C31 C 0.1070(2) 0.4399(2) 0.72829(16) 0.0230(4) Uani 1 1 d .
O32 O 0.1733(2) 0.4652(2) 0.81098(13) 0.0367(4) Uani 1 1 d .
C33 C 0.1585(3) 0.3707(3) 0.64528(17) 0.0282(5) Uani 1 1 d .
H33A H 0.1957 0.4383 0.6028 0.042 Uiso 1 1 calc GR
H33B H 0.0746 0.2922 0.6080 0.042 Uiso 1 1 calc GR
H33C H 0.2387 0.3365 0.6708 0.042 Uiso 1 1 calc GR
C34 C -0.0313(3) 0.4786(3) 0.70247(17) 0.0272(5) Uani 1 1 d .
H34A H -0.0575 0.5192 0.7618 0.041 Uiso 1 1 calc GR
H34B H -0.1138 0.3949 0.6706 0.041 Uiso 1 1 calc GR
H34C H -0.0126 0.5469 0.6582 0.041 Uiso 1 1 calc GR

loop_
_atom_site_aniso_label
_atom_site_aniso_U_11
_atom_site_aniso_U_22
_atom_site_aniso_U_33
_atom_site_aniso_U_23
_atom_site_aniso_U_13
_atom_site_aniso_U_12
Ni1 0.01779(17) 0.01045(18) 0.01161(16) 0.00265(12) 0.00213(12) 0.00589(13)
Br2 0.03344(13) 0.01421(12) 0.01434(11) 0.00504(8) 0.00767(8) 0.01276(9)
Br3 0.01685(11) 0.01896(12) 0.02160(12) 0.00049(8) -0.00200(8) 0.00463(8)
N4 0.0153(8) 0.0102(8) 0.0147(8) 0.0020(6) 0.0005(6) 0.0040(6)
C5 0.0173(9) 0.0153(10) 0.0156(9) 0.0009(7) 0.0007(7) 0.0062(7)
C6 0.0204(10) 0.0138(10) 0.0206(10) -0.0015(7) -0.0010(8) 0.0074(8)
C7 0.0225(10) 0.0133(10) 0.0234(10) 0.0043(8) -0.0028(8) 0.0072(8)
C8 0.0207(10) 0.0157(10) 0.0175(9) 0.0045(7) 0.0013(8) 0.0056(8)
C9 0.0139(9) 0.0134(10) 0.0144(9) 0.0030(7) -0.0009(7) 0.0026(7)
C10 0.0138(9) 0.0131(10) 0.0135(9) 0.0018(7) -0.0008(7) 0.0017(7)
C11 0.0295(11) 0.0186(11) 0.0155(10) 0.0059(8) 0.0064(8) 0.0086(8)
N12 0.0124(7) 0.0119(8) 0.0126(7) 0.0011(6) 0.0012(6) 0.0029(6)
C13 0.0190(9) 0.0131(10) 0.0105(8) 0.0034(7) 0.0038(7) 0.0064(7)
C14 0.0182(10) 0.0181(11) 0.0184(10) 0.0002(7) 0.0020(8) 0.0042(8)
C15 0.0182(10) 0.0253(12) 0.0215(10) 0.0018(8) 0.0038(8) 0.0106(8)
C16 0.0248(10) 0.0196(11) 0.0168(9) 0.0016(8) 0.0052(8) 0.0121(8)
C17 0.0217(10) 0.0139(10) 0.0098(8) 0.0036(7) 0.0033(7) 0.0073(8)
C18 0.0272(10) 0.0124(10) 0.0137(9) 0.0026(7) 0.0043(8) 0.0089(8)
C19 0.0233(10) 0.0108(10) 0.0182(9) 0.0015(7) -0.0002(8) 0.0022(7)
C20 0.0174(9) 0.0160(10) 0.0202(10) 0.0042(8) 0.0008(8) 0.0046(8)
C21 0.0192(9) 0.0126(10) 0.0129(9) 0.0048(7) 0.0030(7) 0.0060(7)
C22 0.0112(8) 0.0134(10) 0.0183(9) 0.0011(7) 0.0006(7) 0.0023(7)
C23 0.0158(9) 0.0154(10) 0.0174(9) 0.0014(7) 0.0000(7) 0.0035(7)
C24 0.0145(9) 0.0134(10) 0.0258(11) 0.0024(8) -0.0024(8) 0.0029(7)
C25 0.0326(12) 0.0192(11) 0.0294(12) 0.0051(9) -0.0030(9) 0.0123(9)
C26 0.0129(9) 0.0147(10) 0.0281(11) -0.0011(8) 0.0010(8) 0.0054(7)
C27 0.0125(9) 0.0178(11) 0.0220(10) -0.0012(8) 0.0023(7) 0.0030(7)
C28 0.0267(11) 0.0279(13) 0.0254(11) 0.0019(9) 0.0094(9) 0.0112(9)
C29 0.0134(9) 0.0149(10) 0.0197(10) 0.0041(7) 0.0016(7) 0.0041(7)
C30 0.0190(9) 0.0132(10) 0.0099(8) 0.0046(7) 0.0029(7) 0.0059(7)
C31 0.0254(11) 0.0160(11) 0.0258(11) 0.0014(8) 0.0010(9) 0.0063(8)
O32 0.0417(10) 0.0414(11) 0.0273(9) -0.0026(7) -0.0056(8) 0.0216(8)
C33 0.0274(11) 0.0289(13) 0.0288(12) 0.0002(9) 0.0033(9) 0.0123(9)
C34 0.0287(12) 0.0281(13) 0.0277(12) 0.0039(9) 0.0039(9) 0.0142(9)

loop_
_atom_type_symbol
_atom_type_description
_atom_type_scat_dispersion_real
_atom_type_scat_dispersion_imag
_atom_type_scat_source
C C 0.0181 0.0091 'International Tables Vol C Tables 4.2.6.8 and 6.1.1.4'
H H 0.0000 0.0000 'International Tables Vol C Tables 4.2.6.8 and 6.1.1.4'
Br Br -0.6763 1.2805 'International Tables Vol C Tables 4.2.6.8 and 6.1.1.4'
N N 0.0311 0.0180 'International Tables Vol C Tables 4.2.6.8 and 6.1.1.4'
Ni Ni -3.0029 0.5091 'International Tables Vol C Tables 4.2.6.8 and 6.1.1.4'
O O 0.0492 0.0322 'International Tables Vol C Tables 4.2.6.8 and 6.1.1.4'

loop_
_geom_angle_atom_site_label_1
_geom_angle_atom_site_label_2
_geom_angle_atom_site_label_3
_geom_angle
_geom_angle_site_symmetry_1
_geom_angle_site_symmetry_3
Br2 Ni1 Br2 86.972(12) 2_676 .
Br3 Ni1 Br2 103.139(14) . .
Br3 Ni1 Br2 99.335(13) . 2_676
N4 Ni1 Br2 95.93(5) . 2_676
N4 Ni1 Br2 161.87(5) . .
N4 Ni1 Br3 94.07(5) . .
N4 Ni1 N12 78.77(6) . .
N12 Ni1 Br2 166.12(5) . 2_676
N12 Ni1 Br2 94.22(5) . .
N12 Ni1 Br3 93.86(4) . .
Ni1 Br2 Ni1 93.028(12) 2_676 .
C5 N4 Ni1 128.55(13) . .
C5 N4 C9 118.80(16) . .
C9 N4 Ni1 112.30(13) . .
N4 C5 H5 118.6 . .
N4 C5 C6 122.70(19) . .
C6 C5 H5 118.6 . .
C5 C6 H6 120.8 . .
C7 C6 C5 118.38(19) . .
C7 C6 H6 120.8 . .
C6 C7 H7 120.4 . .
C6 C7 C8 119.22(18) . .
C8 C7 H7 120.4 . .
C7 C8 H8 120.5 . .
C9 C8 C7 119.07(19) . .
C9 C8 H8 120.5 . .
N4 C9 C8 121.67(18) . .
N4 C9 C10 115.12(16) . .
C8 C9 C10 123.14(18) . .
C9 C10 C11 119.23(17) . .
N12 C10 C9 115.28(17) . .
N12 C10 C11 125.41(18) . .
C10 C11 H11A 109.5 . .
C10 C11 H11B 109.5 . .
C10 C11 H11C 109.5 . .
H11A C11 H11B 109.5 . .
H11A C11 H11C 109.5 . .
H11B C11 H11C 109.5 . .
C10 N12 Ni1 114.20(13) . .
C10 N12 C13 121.20(16) . .
C13 N12 Ni1 123.24(12) . .
N12 C13 C30 120.69(17) . .
C14 C13 N12 117.48(17) . .
C14 C13 C30 121.67(18) . .
C13 C14 H14 119.5 . .
C13 C14 C15 120.95(19) . .
C15 C14 H14 119.5 . .
C14 C15 H15 120.2 . .
C16 C15 C14 119.68(19) . .
C16 C15 H15 120.2 . .
C15 C16 H16 119.6 . .
C15 C16 C17 120.84(18) . .
C17 C16 H16 119.6 . .
C16 C17 C18 120.03(18) . .
C16 C17 C30 120.43(18) . .
C18 C17 C30 119.54(18) . .
C17 C18 H18 119.4 . .
C19 C18 C17 121.27(18) . .
C19 C18 H18 119.4 . .
C18 C19 H19 120.2 . .
C18 C19 C20 119.59(18) . .
C20 C19 H19 120.2 . .
C19 C20 H20 119.1 . .
C21 C20 C19 121.76(19) . .
C21 C20 H20 119.1 . .
C20 C21 C22 115.78(17) . .
C20 C21 C30 119.84(18) . .
C30 C21 C22 124.36(17) . .
C23 C22 C21 119.30(17) . .
C29 C22 C21 121.03(17) . .
C29 C22 C23 119.52(18) . .
C22 C23 H23 119.6 . .
C22 C23 C24 120.86(19) . .
C24 C23 H23 119.6 . .
C23 C24 C25 120.6(2) . .
C26 C24 C23 118.63(19) . .
C26 C24 C25 120.80(19) . .
C24 C25 H25A 109.5 . .
C24 C25 H25B 109.5 . .
C24 C25 H25C 109.5 . .
H25A C25 H25B 109.5 . .
H25A C25 H25C 109.5 . .
H25B C25 H25C 109.5 . .
C24 C26 H26 119.2 . .
C24 C26 C27 121.67(19) . .
C27 C26 H26 119.2 . .
C26 C27 C28 121.14(19) . .
C26 C27 C29 118.72(19) . .
C29 C27 C28 120.12(19) . .
C27 C28 H28A 109.5 . .
C27 C28 H28B 109.5 . .
C27 C28 H28C 109.5 . .
H28A C28 H28B 109.5 . .
H28A C28 H28C 109.5 . .
H28B C28 H28C 109.5 . .
C22 C29 C27 120.52(18) . .
C22 C29 H29 119.7 . .
C27 C29 H29 119.7 . .
C17 C30 C13 116.41(17) . .
C17 C30 C21 117.99(17) . .
C21 C30 C13 125.60(17) . .
O32 C31 C33 122.4(2) . .
O32 C31 C34 121.6(2) . .
C33 C31 C34 115.99(19) . .
C31 C33 H33A 109.5 . .
C31 C33 H33B 109.5 . .
C31 C33 H33C 109.5 . .
H33A C33 H33B 109.5 . .
H33A C33 H33C 109.5 . .
H33B C33 H33C 109.5 . .
C31 C34 H34A 109.5 . .
C31 C34 H34B 109.5 . .
C31 C34 H34C 109.5 . .
H34A C34 H34B 109.5 . .
H34A C34 H34C 109.5 . .
H34B C34 H34C 109.5 . .

loop_
_geom_bond_atom_site_label_1
_geom_bond_atom_site_label_2
_geom_bond_distance
_geom_bond_site_symmetry_2
Ni1 Br2 2.5023(4) .
Ni1 Br2 2.4969(4) 2_676
Ni1 Br3 2.4384(4) .
Ni1 N4 2.0483(16) .
Ni1 N12 2.0613(16) .
Br2 Ni1 2.4970(4) 2_676
N4 C5 1.335(3) .
N4 C9 1.351(3) .
C5 H5 0.9500 .
C5 C6 1.396(3) .
C6 H6 0.9500 .
C6 C7 1.381(3) .
C7 H7 0.9500 .
C7 C8 1.392(3) .
C8 H8 0.9500 .
C8 C9 1.388(3) .
C9 C10 1.486(3) .
C10 C11 1.497(3) .
C10 N12 1.282(3) .
C11 H11A 0.9800 .
C11 H11B 0.9800 .
C11 H11C 0.9800 .
N12 C13 1.434(2) .
C13 C14 1.366(3) .
C13 C30 1.438(3) .
C14 H14 0.9500 .
C14 C15 1.409(3) .
C15 H15 0.9500 .
C15 C16 1.371(3) .
C16 H16 0.9500 .
C16 C17 1.417(3) .
C17 C18 1.422(3) .
C17 C30 1.432(3) .
C18 H18 0.9500 .
C18 C19 1.360(3) .
C19 H19 0.9500 .
C19 C20 1.408(3) .
C20 H20 0.9500 .
C20 C21 1.380(3) .
C21 C22 1.498(3) .
C21 C30 1.434(3) .
C22 C23 1.394(3) .
C22 C29 1.392(3) .
C23 H23 0.9500 .
C23 C24 1.398(3) .
C24 C25 1.506(3) .
C24 C26 1.389(3) .
C25 H25A 0.9800 .
C25 H25B 0.9800 .
C25 H25C 0.9800 .
C26 H26 0.9500 .
C26 C27 1.394(3) .
C27 C28 1.500(3) .
C27 C29 1.402(3) .
C28 H28A 0.9800 .
C28 H28B 0.9800 .
C28 H28C 0.9800 .
C29 H29 0.9500 .
C31 O32 1.210(3) .
C31 C33 1.501(3) .
C31 C34 1.503(3) .
C33 H33A 0.9800 .
C33 H33B 0.9800 .
C33 H33C 0.9800 .
C34 H34A 0.9800 .
C34 H34B 0.9800 .
C34 H34C 0.9800 .

loop_
_geom_torsion_atom_site_label_1
_geom_torsion_atom_site_label_2
_geom_torsion_atom_site_label_3
_geom_torsion_atom_site_label_4
_geom_torsion
Ni1 N4 C5 C6 -171.23(15)
Ni1 N4 C9 C8 169.40(15)
Ni1 N4 C9 C10 -13.6(2)
Ni1 N12 C13 C14 78.1(2)
Ni1 N12 C13 C30 -97.34(18)
N4 C5 C6 C7 2.1(3)
N4 C9 C10 C11 -178.76(17)
N4 C9 C10 N12 -1.9(2)
C5 N4 C9 C8 -4.3(3)
C5 N4 C9 C10 172.63(16)
C5 C6 C7 C8 -2.6(3)
C6 C7 C8 C9 -0.2(3)
C7 C8 C9 N4 3.8(3)
C7 C8 C9 C10 -172.92(18)
C8 C9 C10 C11 -1.8(3)
C8 C9 C10 N12 175.05(18)
C9 N4 C5 C6 1.3(3)
C9 C10 N12 Ni1 16.5(2)
C9 C10 N12 C13 -176.34(16)
C10 N12 C13 C14 -87.8(2)
C10 N12 C13 C30 96.7(2)
C11 C10 N12 Ni1 -166.80(15)
C11 C10 N12 C13 0.3(3)
N12 C13 C14 C15 -175.23(18)
N12 C13 C30 C17 175.04(16)
N12 C13 C30 C21 -5.4(3)
C13 C14 C15 C16 0.5(3)
C14 C13 C30 C17 -0.2(3)
C14 C13 C30 C21 179.33(18)
C14 C15 C16 C17 -1.0(3)
C15 C16 C17 C18 -178.58(19)
C15 C16 C17 C30 1.0(3)
C16 C17 C18 C19 179.77(19)
C16 C17 C30 C13 -0.3(3)
C16 C17 C30 C21 -179.93(17)
C17 C18 C19 C20 0.4(3)
C18 C17 C30 C13 179.22(17)
C18 C17 C30 C21 -0.4(3)
C18 C19 C20 C21 -0.9(3)
C19 C20 C21 C22 -177.96(18)
C19 C20 C21 C30 0.7(3)
C20 C21 C22 C23 83.1(2)
C20 C21 C22 C29 -92.5(2)
C20 C21 C30 C13 -179.61(18)
C20 C21 C30 C17 -0.1(3)
C21 C22 C23 C24 -178.01(18)
C21 C22 C29 C27 176.10(18)
C22 C21 C30 C13 -1.1(3)
C22 C21 C30 C17 178.46(17)
C22 C23 C24 C25 -177.71(19)
C22 C23 C24 C26 1.7(3)
C23 C22 C29 C27 0.6(3)
C23 C24 C26 C27 0.8(3)
C24 C26 C27 C28 175.56(19)
C24 C26 C27 C29 -2.6(3)
C25 C24 C26 C27 -179.74(19)
C26 C27 C29 C22 1.9(3)
C28 C27 C29 C22 -176.30(18)
C29 C22 C23 C24 -2.4(3)
C30 C13 C14 C15 0.2(3)
C30 C17 C18 C19 0.2(3)
C30 C21 C22 C23 -95.5(2)
C30 C21 C22 C29 88.9(2)
